data_4084171
loop_
_publ_author_name
'Yasuda, Makoto'
'Nagano, Yoshitaka'
'Yunoki, Hiroshi'
'Tsuruwa, Kensuke'
'Baba, Akio'

_publ_section_title
;
 Chiral Transfer in the Reaction of Aminoallylic Stannanes with Carbonyls
 in Two Different Modes using Tin(II) and Indium(III) Halides for the
 Synthesis of Each Enantiomer
;
_journal_issue 15
_journal_name_full Organometallics
_journal_page_first 3924
_journal_paper_doi 10.1021/om500768e
_journal_volume 33
_journal_year 2014
_chemical_absolute_configuration 'CHOOSE rm ad rmad syn or unk'
_chemical_formula_moiety 'C15 H22 Br N O2 Sn'
_chemical_formula_sum 'C15 H22 Br N O2 Sn'
_chemical_formula_weight 446.94
_space_group_IT_number 76
_symmetry_cell_setting tetragonal
_symmetry_Int_Tables_number 76
_symmetry_space_group_name_Hall 'P 4w'
_symmetry_space_group_name_H-M 'P 41'
_atom_sites_solution_hydrogens geom
_atom_sites_solution_primary direct
_atom_sites_solution_secondary difmap
_cell_angle_alpha 90.0000
_cell_angle_beta 90.0000
_cell_angle_gamma 90.0000
_cell_formula_units_Z 4
_cell_length_a 10.0506(4)
_cell_length_b 10.0506(4)
_cell_length_c 17.8645(8)
_cell_measurement_reflns_used 27360
_cell_measurement_temperature 123
_cell_measurement_theta_max 27.45
_cell_measurement_theta_min 3.05
_cell_volume 1804.57(13)
_computing_cell_refinement 'RAPID AUTO'
_computing_data_collection 'RAPID AUTO (Rigaku, ????)'
_computing_data_reduction 'RAPID AUTO'
_computing_molecular_graphics 'CrystalStructure 4.0'
_computing_publication_material 'CrystalStructure 4.0 (Rigaku, 2010)'
_computing_structure_refinement 'CRYSTALS (Carruthers, et al., 1999)'
_computing_structure_solution 'SIR92 (Altomare, et al., 1994)'
_diffrn_ambient_temperature 123
_diffrn_detector_area_resol_mean 10.000
_diffrn_measured_fraction_theta_full 0.999
_diffrn_measured_fraction_theta_max 0.999
_diffrn_measurement_device_type 'Rigaku R-AXIS RAPID'
_diffrn_measurement_method \w
_diffrn_radiation_type 'Mo K\a'
_diffrn_radiation_wavelength 0.71075
_diffrn_reflns_av_R_equivalents 0.0676
_diffrn_reflns_limit_h_max 13
_diffrn_reflns_limit_h_min -13
_diffrn_reflns_limit_k_max 13
_diffrn_reflns_limit_k_min -12
_diffrn_reflns_limit_l_max 22
_diffrn_reflns_limit_l_min -23
_diffrn_reflns_number 26379
_diffrn_reflns_theta_full 27.44
_diffrn_reflns_theta_max 27.45
_diffrn_standards_number 0
_exptl_absorpt_coefficient_mu 3.637
_exptl_absorpt_correction_T_max 0.834
_exptl_absorpt_correction_T_min 0.451
_exptl_absorpt_correction_type multi-scan
_exptl_absorpt_process_details 'ABSCOR (Rigaku, 1995)'
_exptl_crystal_colour colorless
_exptl_crystal_density_diffrn 1.645
_exptl_crystal_density_method 'not measured'
_exptl_crystal_description prism
_exptl_crystal_F_000 880.00
_exptl_crystal_size_max 0.200
_exptl_crystal_size_mid 0.100
_exptl_crystal_size_min 0.050
_refine_diff_density_max 1.460
_refine_diff_density_min -1.220
_refine_ls_abs_structure_details 'Flack, H. D. (1983), Acta Cryst. A39, 876-881.  1968 Friedel Pairs'
_refine_ls_abs_structure_Flack 0.030(14)
_refine_ls_extinction_method none
_refine_ls_goodness_of_fit_ref 0.896
_refine_ls_hydrogen_treatment constr
_refine_ls_number_parameters 204
_refine_ls_number_reflns 3994
_refine_ls_R_factor_gt 0.0335
_refine_ls_shift/su_max 0.000
_refine_ls_structure_factor_coef F
_refine_ls_weighting_details 'w = 1/[0.0014Fo^2^ + 1.0000\s(Fo^2^)]'
_refine_ls_weighting_scheme calc
_refine_ls_wR_factor_ref 0.0463
_reflns_number_gt 3699
_reflns_number_total 4084
_reflns_threshold_expression F>2.0\s(F)
_cod_data_source_file om500768e_si_009.cif
_cod_data_source_block 804_______________________
_cod_depositor_comments 'Adding full bibliography for 4084164--4084171.cif.'
_cod_database_code 4084171

loop_
_symmetry_equiv_pos_site_id
_symmetry_equiv_pos_as_xyz
1 +X,+Y,+Z
2 -Y,+X,1/4+Z
3 -X,-Y,1/2+Z
4 +Y,-X,3/4+Z

loop_
_atom_site_label
_atom_site_type_symbol
_atom_site_fract_x
_atom_site_fract_y
_atom_site_fract_z
_atom_site_U_iso_or_equiv
_atom_site_adp_type
_atom_site_occupancy
_atom_site_symmetry_multiplicity
_atom_site_calc_flag
_atom_site_refinement_flags
Sn1 Sn 0.70971(3) -0.18575(3) 0.02868(5) 0.02435(9) Uani 1.0 4 d .
Br1 Br 0.62237(8) -0.34986(8) -0.07371(6) 0.0570(3) Uani 1.0 4 d .
O1 O 0.8297(4) -0.0195(4) 0.09866(18) 0.0231(9) Uani 1.0 4 d .
O2 O 0.9517(4) 0.2746(4) 0.01471(19) 0.0303(10) Uani 1.0 4 d .
N1 N 0.8947(5) 0.0332(4) -0.0185(3) 0.0226(11) Uani 1.0 4 d .
C1 C 0.8561(5) -0.0974(5) -0.0479(3) 0.0242(13) Uani 1.0 4 d .
C2 C 0.9708(6) -0.1914(5) -0.0558(3) 0.0257(13) Uani 1.0 4 d .
C3 C 1.0895(6) -0.1820(6) -0.0222(3) 0.0282(14) Uani 1.0 4 d .
C4 C 1.2001(6) -0.2819(7) -0.0290(5) 0.0394(18) Uani 1.0 4 d .
C5 C 0.8791(5) 0.0618(5) 0.0531(3) 0.0202(12) Uani 1.0 4 d .
C6 C 0.6266(6) 0.3808(6) 0.2212(3) 0.0283(14) Uani 1.0 4 d .
C7 C 0.5987(5) 0.3534(5) 0.1467(3) 0.0261(14) Uani 1.0 4 d .
C8 C 0.9248(5) 0.1989(5) 0.0806(3) 0.0228(13) Uani 1.0 4 d .
C9 C 0.6942(5) 0.2938(5) 0.1011(3) 0.0248(13) Uani 1.0 4 d .
C10 C 1.0225(8) 0.3962(6) 0.0309(5) 0.054(2) Uani 1.0 4 d .
C11 C 0.8190(5) 0.2611(5) 0.1301(3) 0.0204(12) Uani 1.0 4 d .
C12 C 0.8464(6) 0.2905(6) 0.2047(3) 0.0320(15) Uani 1.0 4 d .
C14 C 0.7510(6) 0.3490(6) 0.2495(3) 0.0352(16) Uani 1.0 4 d .
C19 C 0.5334(7) -0.0744(8) 0.0483(4) 0.050(2) Uani 1.0 4 d .
C20 C 0.7771(7) -0.3226(6) 0.1101(4) 0.0423(19) Uani 1.0 4 d .
H1 H 0.5158 0.3749 0.1270 0.0312 Uiso 1.0 4 calc R
H2 H 0.6746 0.2756 0.0512 0.0298 Uiso 1.0 4 calc R
H3 H 0.9588 -0.2639 -0.0875 0.0308 Uiso 1.0 4 calc R
H4 H 0.7710 0.3679 0.2992 0.0422 Uiso 1.0 4 calc R
H5 H 0.9301 0.2709 0.2241 0.0385 Uiso 1.0 4 calc R
H6 H 0.5621 0.4187 0.2519 0.0340 Uiso 1.0 4 calc R
H7 H 1.1042 -0.1080 0.0079 0.0338 Uiso 1.0 4 calc R
H8 H 1.2815 -0.2374 -0.0418 0.0472 Uiso 1.0 4 calc R
H9 H 1.2111 -0.3279 0.0177 0.0474 Uiso 1.0 4 calc R
H10 H 1.1781 -0.3448 -0.0675 0.0473 Uiso 1.0 4 calc R
H11 H 0.9630 0.4589 0.0538 0.0645 Uiso 1.0 4 calc R
H12 H 1.0954 0.3786 0.0642 0.0646 Uiso 1.0 4 calc R
H13 H 1.0559 0.4325 -0.0151 0.0645 Uiso 1.0 4 calc R
H14 H 0.5557 0.0080 0.0724 0.0604 Uiso 1.0 4 calc R
H15 H 0.4895 -0.0564 0.0017 0.0605 Uiso 1.0 4 calc R
H16 H 0.4751 -0.1248 0.0801 0.0604 Uiso 1.0 4 calc R
H17 H 0.7418 -0.4093 0.0993 0.0507 Uiso 1.0 4 calc R
H18 H 0.8725 -0.3260 0.1091 0.0507 Uiso 1.0 4 calc R
H19 H 0.7479 -0.2949 0.1588 0.0508 Uiso 1.0 4 calc R
H20 H 1.0070 0.1886 0.1094 0.0275 Uiso 1.0 4 calc R
H21 H 0.8142 -0.0852 -0.0970 0.0289 Uiso 1.0 4 calc R
H22 H 0.9307 0.0965 -0.0505 0.0272 Uiso 1.0 4 calc R

loop_
_atom_site_aniso_label
_atom_site_aniso_U_11
_atom_site_aniso_U_22
_atom_site_aniso_U_33
_atom_site_aniso_U_12
_atom_site_aniso_U_13
_atom_site_aniso_U_23
Sn1 0.02293(18) 0.02305(18) 0.02706(16) -0.00482(13) 0.00259(14) -0.00232(13)
Br1 0.0630(5) 0.0638(5) 0.0443(4) -0.0404(4) 0.0068(3) -0.0206(4)
O1 0.0279(19) 0.0217(17) 0.0198(16) -0.0016(14) 0.0004(13) 0.0019(13)
O2 0.040(3) 0.0206(18) 0.030(3) -0.0079(15) 0.0130(15) 0.0015(14)
N1 0.029(3) 0.018(2) 0.022(2) 0.0014(17) 0.0028(16) -0.0015(15)
C1 0.026(3) 0.023(3) 0.024(3) -0.009(2) -0.0001(19) -0.0015(18)
C2 0.036(3) 0.022(3) 0.019(3) 0.001(2) 0.0067(19) -0.0049(18)
C3 0.035(3) 0.022(3) 0.027(3) 0.001(3) 0.006(2) 0.0018(19)
C4 0.033(4) 0.035(4) 0.050(5) 0.010(3) 0.006(3) 0.003(3)
C5 0.022(3) 0.016(3) 0.023(3) 0.0014(18) 0.0013(17) -0.0009(17)
C6 0.028(3) 0.027(3) 0.030(3) 0.007(3) 0.002(2) -0.006(2)
C7 0.020(3) 0.026(3) 0.032(3) 0.002(2) -0.0059(19) -0.005(2)
C8 0.021(3) 0.022(3) 0.026(3) -0.0027(19) 0.0006(19) -0.0019(19)
C9 0.023(3) 0.027(3) 0.025(3) -0.002(2) -0.0025(18) -0.0055(19)
C10 0.059(5) 0.027(3) 0.076(5) -0.018(3) 0.026(4) -0.013(4)
C11 0.025(3) 0.014(3) 0.022(3) -0.0025(18) 0.0003(18) -0.0010(18)
C12 0.030(3) 0.039(4) 0.026(3) 0.004(3) -0.009(2) -0.011(3)
C14 0.037(3) 0.046(4) 0.023(3) 0.011(3) -0.005(3) -0.008(3)
C19 0.029(4) 0.056(5) 0.066(5) 0.004(3) 0.003(3) -0.005(4)
C20 0.059(5) 0.024(3) 0.044(4) 0.001(3) 0.006(3) 0.006(3)

loop_
_atom_type_symbol
_atom_type_description
_atom_type_scat_dispersion_real
_atom_type_scat_dispersion_imag
_atom_type_scat_source
C C 0.0033 0.0016
;
International Tables for Crystallography
(1992, Vol. C, Tables 4.2.6.8 and 6.1.1.4)
;
H H 0.0000 0.0000
;
International Tables for Crystallography
(1992, Vol. C, Table 6.1.1.4)
;
Br Br -0.2901 2.4595
;
International Tables for Crystallography
(1992, Vol. C, Tables 4.2.6.8 and 6.1.1.4)
;
Sn Sn -0.6537 1.4246
;
International Tables for Crystallography
(1992, Vol. C, Tables 4.2.6.8 and 6.1.1.4)
;
N N 0.0061 0.0033
;
International Tables for Crystallography
(1992, Vol. C, Tables 4.2.6.8 and 6.1.1.4)
;
O O 0.0106 0.0060
;
International Tables for Crystallography
(1992, Vol. C, Tables 4.2.6.8 and 6.1.1.4)
;

loop_
_geom_angle_atom_site_label_1
_geom_angle_atom_site_label_2
_geom_angle_atom_site_label_3
_geom_angle
_geom_angle_publ_flag
Br1 Sn1 O1 165.50(9) yes
Br1 Sn1 C1 92.54(14) yes
Br1 Sn1 C19 99.6(2) yes
Br1 Sn1 C20 100.29(17) yes
O1 Sn1 C1 73.00(15) yes
O1 Sn1 C19 88.1(2) yes
O1 Sn1 C20 86.21(19) yes
C1 Sn1 C19 116.6(3) yes
C1 Sn1 C20 118.5(3) yes
C19 Sn1 C20 119.8(3) yes
Sn1 O1 C5 108.2(3) yes
C8 O2 C10 112.3(5) yes
C1 N1 C5 120.8(4) yes
Sn1 C1 N1 108.4(3) yes
Sn1 C1 C2 108.6(4) yes
N1 C1 C2 113.3(5) yes
C1 C2 C3 126.8(5) yes
C2 C3 C4 125.2(5) yes
O1 C5 N1 122.2(5) yes
O1 C5 C8 119.7(4) yes
N1 C5 C8 118.1(4) yes
C7 C6 C14 119.1(5) yes
C6 C7 C9 120.5(5) yes
O2 C8 C5 105.8(4) yes
O2 C8 C11 113.2(4) yes
C5 C8 C11 110.3(4) yes
C7 C9 C11 120.1(5) yes
C8 C11 C9 120.6(5) yes
C8 C11 C12 120.5(5) yes
C9 C11 C12 118.9(5) yes
C11 C12 C14 120.5(6) yes
C6 C14 C12 120.9(6) yes
C1 N1 H22 119.640 no
C5 N1 H22 119.586 no
Sn1 C1 H21 108.665 no
N1 C1 H21 108.827 no
C2 C1 H21 108.958 no
C1 C2 H3 116.881 no
C3 C2 H3 116.333 no
C2 C3 H7 117.271 no
C4 C3 H7 117.574 no
C3 C4 H8 109.758 no
C3 C4 H9 109.678 no
C3 C4 H10 109.068 no
H8 C4 H9 109.444 no
H8 C4 H10 109.437 no
H9 C4 H10 109.442 no
C7 C6 H6 120.338 no
C14 C6 H6 120.544 no
C6 C7 H1 119.813 no
C9 C7 H1 119.715 no
O2 C8 H20 109.245 no
C5 C8 H20 109.042 no
C11 C8 H20 109.088 no
C7 C9 H2 119.893 no
C11 C9 H2 120.018 no
O2 C10 H11 109.541 no
O2 C10 H12 110.103 no
O2 C10 H13 108.854 no
H11 C10 H12 109.443 no
H11 C10 H13 109.442 no
H12 C10 H13 109.441 no
C11 C12 H5 119.354 no
C14 C12 H5 120.148 no
C6 C14 H4 119.801 no
C12 C14 H4 119.306 no
Sn1 C19 H14 109.469 no
Sn1 C19 H15 109.848 no
Sn1 C19 H16 109.188 no
H14 C19 H15 109.439 no
H14 C19 H16 109.438 no
H15 C19 H16 109.445 no
Sn1 C20 H17 109.482 no
Sn1 C20 H18 109.311 no
Sn1 C20 H19 109.709 no
H17 C20 H18 109.442 no
H17 C20 H19 109.441 no
H18 C20 H19 109.443 no

loop_
_geom_bond_atom_site_label_1
_geom_bond_atom_site_label_2
_geom_bond_distance
_geom_bond_publ_flag
Sn1 Br1 2.6147(12) yes
Sn1 O1 2.410(4) yes
Sn1 C1 2.197(5) yes
Sn1 C19 2.125(7) yes
Sn1 C20 2.113(7) yes
O1 C5 1.256(6) yes
O2 C8 1.427(6) yes
O2 C10 1.443(8) yes
N1 C1 1.466(7) yes
N1 C5 1.319(6) yes
C1 C2 1.498(8) yes
C2 C3 1.339(8) yes
C3 C4 1.503(9) yes
C5 C8 1.533(7) yes
C6 C7 1.388(8) yes
C6 C14 1.386(8) yes
C7 C9 1.395(7) yes
C8 C11 1.518(7) yes
C9 C11 1.397(7) yes
C11 C12 1.392(8) yes
C12 C14 1.381(9) yes
N1 H22 0.930 no
C1 H21 0.980 no
C2 H3 0.930 no
C3 H7 0.930 no
C4 H8 0.960 no
C4 H9 0.960 no
C4 H10 0.960 no
C6 H6 0.930 no
C7 H1 0.930 no
C8 H20 0.980 no
C9 H2 0.930 no
C10 H11 0.960 no
C10 H12 0.960 no
C10 H13 0.960 no
C12 H5 0.930 no
C14 H4 0.930 no
C19 H14 0.960 no
C19 H15 0.960 no
C19 H16 0.960 no
C20 H17 0.960 no
C20 H18 0.960 no
C20 H19 0.960 no

loop_
_geom_contact_atom_site_label_1
_geom_contact_atom_site_label_2
_geom_contact_distance
_geom_contact_publ_flag
_geom_contact_site_symmetry_2
O1 O2 3.534(5) no .
O1 C2 3.552(6) no .
O1 C9 3.430(7) no .
O1 C11 2.877(6) no .
O2 N1 2.563(6) no .
O2 C9 3.019(7) no .
O2 C12 3.559(7) no .
N1 C3 2.918(7) no .
N1 C11 3.588(7) no .
C2 C5 3.334(7) no .
C3 C5 3.505(8) no .
C5 C9 3.102(7) no .
C5 C12 3.568(8) no .
C6 C11 2.799(8) no .
C7 C12 2.770(8) no .
C9 C14 2.769(8) no .
C10 C11 3.028(9) no .
O1 O2 3.159(5) no 2_645
O1 N1 2.878(6) no 2_645
O1 C1 3.495(6) no 2_645
O2 O1 3.159(5) no 4_664
N1 O1 2.878(6) no 4_664
C1 O1 3.495(6) no 4_664
Sn1 H3 3.3459 no .
Br1 H3 3.4991 no .
Br1 H15 3.5067 no .
Br1 H17 3.3690 no .
Br1 H21 3.3119 no .
O1 H2 3.4561 no .
O1 H7 3.3216 no .
O1 H14 2.8066 no .
O1 H18 3.1168 no .
O1 H19 3.0812 no .
O1 H20 2.7545 no .
O1 H21 3.5601 no .
O1 H22 3.0811 no .
O2 H2 2.8608 no .
O2 H22 2.1462 no .
N1 H2 3.5185 no .
N1 H3 3.2941 no .
N1 H7 2.5831 no .
N1 H20 2.9890 no .
C1 H7 2.6881 no .
C2 H8 3.1665 no .
C2 H9 3.0730 no .
C2 H10 2.5998 no .
C2 H18 3.3901 no .
C2 H22 2.9236 no .
C3 H18 3.5147 no .
C3 H21 3.2226 no .
C3 H22 3.2623 no .
C4 H3 2.6471 no .
C5 H2 2.9741 no .
C5 H7 2.9468 no .
C5 H14 3.3128 no .
C5 H21 3.1295 no .
C6 H2 3.2516 no .
C6 H5 3.2442 no .
C7 H4 3.2317 no .
C8 H2 2.6817 no .
C8 H5 2.6653 no .
C8 H11 2.6846 no .
C8 H12 2.5076 no .
C8 H13 3.1896 no .
C8 H22 2.5585 no .
C9 H5 3.2411 no .
C9 H6 3.2553 no .
C9 H11 3.2812 no .
C9 H14 3.2328 no .
C9 H20 3.3206 no .
C10 H20 2.5192 no .
C10 H22 3.4695 no .
C11 H1 3.2559 no .
C11 H4 3.2416 no .
C11 H11 2.8126 no .
C11 H12 3.2403 no .
C12 H2 3.2444 no .
C12 H6 3.2458 no .
C12 H11 3.3925 no .
C12 H20 2.5599 no .
C14 H1 3.2315 no .
H1 H2 2.3193 no .
H1 H6 2.3199 no .
H2 H11 3.4346 no .
H2 H14 2.9676 no .
H3 H7 2.7378 no .
H3 H8 3.3547 no .
H3 H9 3.2217 no .
H3 H10 2.3759 no .
H3 H21 2.3166 no .
H4 H5 2.3033 no .
H4 H6 2.3208 no .
H5 H11 3.5973 no .
H5 H12 3.4778 no .
H5 H20 2.3411 no .
H7 H8 2.3779 no .
H7 H9 2.4631 no .
H7 H10 2.8335 no .
H7 H21 3.4728 no .
H7 H22 2.8916 no .
H11 H20 2.9268 no .
H12 H20 2.2556 no .
H13 H20 3.3469 no .
H16 H19 3.5234 no .
H20 H22 3.1002 no .
H21 H22 2.3223 no .
Br1 H1 3.1208 no 4_554
Br1 H6 3.2502 no 4_554
Br1 H9 3.1966 no 4_664
Br1 H16 3.3160 no 4_654
O1 H21 3.2141 no 2_645
O1 H22 2.0110 no 2_645
O2 H19 3.1258 no 4_664
N1 H18 3.2563 no 4_664
N1 H19 3.1873 no 4_664
C1 H7 3.4877 no 4_664
C1 H18 3.3491 no 4_664
C2 H7 3.5302 no 4_664
C2 H20 3.2427 no 4_664
C3 H5 3.1217 no 4_664
C3 H20 2.9254 no 4_664
C3 H21 3.1309 no 2_645
C4 H1 3.3807 no 4_654
C4 H4 3.2013 no 3_754
C4 H13 3.2243 no 1_545
C4 H20 3.4091 no 4_664
C4 H21 3.5835 no 2_645
C5 H22 2.9385 no 2_645
C6 H1 3.0969 no 2_655
C6 H2 3.4247 no 2_655
C6 H9 3.5511 no 2_545
C6 H10 3.5565 no 2_545
C6 H12 3.3150 no 2_645
C6 H13 3.3274 no 2_645
C6 H17 3.2459 no 1_565
C7 H4 3.1590 no 4_564
C7 H6 3.2699 no 4_564
C7 H10 3.1663 no 2_545
C7 H13 3.3937 no 2_645
C7 H17 2.9112 no 1_565
C8 H22 3.4387 no 2_645
C9 H4 3.4698 no 4_564
C9 H6 3.5927 no 4_564
C9 H17 3.0228 no 1_565
C9 H19 3.4607 no 4_664
C10 H9 3.3677 no 1_565
C10 H10 3.5083 no 1_565
C10 H18 3.4668 no 1_565
C11 H17 3.4475 no 1_565
C12 H7 3.3651 no 2_645
C12 H12 3.5756 no 2_645
C12 H15 3.0257 no 2_655
C14 H1 3.0983 no 2_655
C14 H2 3.4105 no 2_655
C14 H10 3.3464 no 3_755
C14 H12 3.0867 no 2_645
C14 H13 3.4851 no 2_645
C14 H14 3.4467 no 2_655
C14 H15 3.3790 no 2_655
C19 H3 3.4076 no 2_545
C19 H4 3.4742 no 4_564
C19 H5 3.2897 no 4_564
C19 H8 3.4182 no 1_455
C19 H13 3.5980 no 2_645
C20 H2 3.4547 no 2_645
C20 H11 3.0542 no 1_545
C20 H21 3.4738 no 2_645
C20 H22 3.2622 no 2_645
H1 Br1 3.1208 no 2_555
H1 C4 3.3807 no 2_545
H1 C6 3.0969 no 4_564
H1 C14 3.0983 no 4_564
H1 H4 2.5088 no 4_564
H1 H6 2.5208 no 4_564
H1 H8 3.2881 no 2_545
H1 H9 3.5486 no 2_545
H1 H10 2.8018 no 2_545
H1 H17 3.1795 no 1_565
H2 C6 3.4247 no 4_564
H2 C14 3.4105 no 4_564
H2 C20 3.4547 no 4_664
H2 H4 3.1187 no 4_564
H2 H6 3.1709 no 4_564
H2 H17 3.3503 no 1_565
H2 H19 2.5725 no 4_664
H3 C19 3.4076 no 4_654
H3 H4 3.5438 no 3_754
H3 H5 3.5463 no 3_754
H3 H7 3.2632 no 4_664
H3 H13 3.4551 no 1_545
H3 H14 3.3825 no 4_654
H3 H16 2.7172 no 4_654
H3 H20 3.5907 no 4_664
H4 C4 3.2013 no 3_755
H4 C7 3.1590 no 2_655
H4 C9 3.4698 no 2_655
H4 C19 3.4742 no 2_655
H4 H1 2.5088 no 2_655
H4 H2 3.1187 no 2_655
H4 H3 3.5438 no 3_755
H4 H8 3.1722 no 3_755
H4 H10 2.4466 no 3_755
H4 H12 3.1353 no 2_645
H4 H14 2.9447 no 2_655
H4 H15 3.2317 no 2_655
H5 C3 3.1217 no 2_645
H5 C19 3.2897 no 2_655
H5 H3 3.5463 no 3_755
H5 H7 2.5245 no 2_645
H5 H8 3.1041 no 2_645
H5 H14 3.4151 no 2_655
H5 H15 2.5848 no 2_655
H5 H16 3.4100 no 2_655
H5 H22 3.4583 no 2_645
H6 Br1 3.2502 no 2_555
H6 C7 3.2699 no 2_655
H6 C9 3.5927 no 2_655
H6 H1 2.5208 no 2_655
H6 H2 3.1709 no 2_655
H6 H9 3.1576 no 2_545
H6 H10 3.4857 no 2_545
H6 H12 3.4860 no 2_645
H7 C1 3.4877 no 2_645
H7 C2 3.5302 no 2_645
H7 C12 3.3651 no 4_664
H7 H3 3.2632 no 2_645
H7 H5 2.5245 no 4_664
H7 H20 2.9646 no 4_664
H7 H21 2.7139 no 2_645
H8 C19 3.4182 no 1_655
H8 H1 3.2881 no 4_654
H8 H4 3.1722 no 3_754
H8 H5 3.1041 no 4_664
H8 H12 3.1002 no 4_664
H8 H15 2.8786 no 1_655
H8 H16 3.1319 no 1_655
H8 H20 3.0573 no 4_664
H9 Br1 3.1966 no 2_645
H9 C6 3.5511 no 4_654
H9 C10 3.3677 no 1_545
H9 H1 3.5486 no 4_654
H9 H6 3.1576 no 4_654
H9 H11 3.3506 no 1_545
H9 H12 3.2783 no 1_545
H9 H13 2.9285 no 1_545
H9 H16 3.5279 no 1_655
H9 H21 3.0800 no 2_645
H10 C6 3.5565 no 4_654
H10 C7 3.1663 no 4_654
H10 C10 3.5083 no 1_545
H10 C14 3.3464 no 3_754
H10 H1 2.8018 no 4_654
H10 H4 2.4466 no 3_754
H10 H6 3.4857 no 4_654
H10 H13 2.7184 no 1_545
H10 H14 3.3598 no 4_654
H11 C20 3.0542 no 1_565
H11 H9 3.3506 no 1_565
H11 H17 2.7133 no 1_565
H11 H18 2.5450 no 1_565
H12 C6 3.3150 no 4_664
H12 C12 3.5756 no 4_664
H12 C14 3.0867 no 4_664
H12 H4 3.1353 no 4_664
H12 H6 3.4860 no 4_664
H12 H8 3.1002 no 2_645
H12 H9 3.2783 no 1_565
H12 H15 3.5519 no 2_655
H13 C4 3.2243 no 1_565
H13 C6 3.3274 no 4_664
H13 C7 3.3937 no 4_664
H13 C14 3.4851 no 4_664
H13 C19 3.5980 no 4_664
H13 H3 3.4551 no 1_565
H13 H9 2.9285 no 1_565
H13 H10 2.7184 no 1_565
H13 H14 2.9455 no 4_664
H13 H16 3.4366 no 4_664
H14 C14 3.4467 no 4_564
H14 H3 3.3825 no 2_545
H14 H4 2.9447 no 4_564
H14 H5 3.4151 no 4_564
H14 H10 3.3598 no 2_545
H14 H13 2.9455 no 2_645
H15 C12 3.0257 no 4_564
H15 C14 3.3790 no 4_564
H15 H4 3.2317 no 4_564
H15 H5 2.5848 no 4_564
H15 H8 2.8786 no 1_455
H15 H12 3.5519 no 4_564
H16 Br1 3.3160 no 2_545
H16 H3 2.7172 no 2_545
H16 H5 3.4100 no 4_564
H16 H8 3.1319 no 1_455
H16 H9 3.5279 no 1_455
H16 H13 3.4366 no 2_645
H17 C6 3.2459 no 1_545
H17 C7 2.9112 no 1_545
H17 C9 3.0228 no 1_545
H17 C11 3.4475 no 1_545
H17 H1 3.1795 no 1_545
H17 H2 3.3503 no 1_545
H17 H11 2.7133 no 1_545
H18 N1 3.2563 no 2_645
H18 C1 3.3491 no 2_645
H18 C10 3.4668 no 1_545
H18 H11 2.5450 no 1_545
H18 H21 2.6778 no 2_645
H18 H22 3.0593 no 2_645
H19 O2 3.1258 no 2_645
H19 N1 3.1873 no 2_645
H19 C9 3.4607 no 2_645
H19 H2 2.5725 no 2_645
H19 H21 3.5645 no 2_645
H19 H22 2.8479 no 2_645
H20 C2 3.2427 no 2_645
H20 C3 2.9254 no 2_645
H20 C4 3.4091 no 2_645
H20 H3 3.5907 no 2_645
H20 H7 2.9646 no 2_645
H20 H8 3.0573 no 2_645
H20 H22 3.2235 no 2_645
H21 O1 3.2141 no 4_664
H21 C3 3.1309 no 4_664
H21 C4 3.5835 no 4_664
H21 C20 3.4738 no 4_664
H21 H7 2.7139 no 4_664
H21 H9 3.0800 no 4_664
H21 H18 2.6778 no 4_664
H21 H19 3.5645 no 4_664
H22 O1 2.0110 no 4_664
H22 C5 2.9385 no 4_664
H22 C8 3.4387 no 4_664
H22 C20 3.2622 no 4_664
H22 H5 3.4583 no 4_664
H22 H18 3.0593 no 4_664
H22 H19 2.8479 no 4_664
H22 H20 3.2235 no 4_664

loop_
_geom_hbond_atom_site_label_D
_geom_hbond_atom_site_label_H
_geom_hbond_atom_site_label_A
_geom_hbond_site_symmetry_A
_geom_hbond_distance_DA
_geom_hbond_distance_DH
_geom_hbond_distance_HA
_geom_hbond_angle_DHA
_geom_hbond_publ_flag
N1 H22 O1 4_664 2.878(6) 0.930 2.011 154.3 no
N1 H22 O2 . 2.563(6) 0.930 2.146 105.9 no

loop_
_geom_torsion_atom_site_label_1
_geom_torsion_atom_site_label_2
_geom_torsion_atom_site_label_3
_geom_torsion_atom_site_label_4
_geom_torsion
_geom_torsion_publ_flag
Br1 Sn1 C1 N1 160.0(3) no
Br1 Sn1 C1 C2 -76.6(3) no
O1 Sn1 C1 N1 -21.1(3) no
O1 Sn1 C1 C2 102.4(3) no
C1 Sn1 O1 C5 22.3(3) no
C19 Sn1 O1 C5 -96.3(3) no
C20 Sn1 O1 C5 143.7(3) no
C19 Sn1 C1 N1 57.8(4) no
C19 Sn1 C1 C2 -178.7(3) no
C20 Sn1 C1 N1 -96.9(4) no
C20 Sn1 C1 C2 26.6(4) no
Sn1 O1 C5 N1 -18.7(6) no
Sn1 O1 C5 C8 161.9(3) no
C10 O2 C8 C5 -167.6(4) no
C10 O2 C8 C11 71.4(5) no
C1 N1 C5 O1 -0.9(7) no
C1 N1 C5 C8 178.5(4) no
C5 N1 C1 Sn1 22.0(6) no
C5 N1 C1 C2 -98.6(5) no
Sn1 C1 C2 C3 -101.7(5) no
N1 C1 C2 C3 18.8(7) no
C1 C2 C3 C4 177.1(4) no
O1 C5 C8 O2 -169.4(4) no
O1 C5 C8 C11 -46.6(6) no
N1 C5 C8 O2 11.2(6) no
N1 C5 C8 C11 134.0(5) no
C7 C6 C14 C12 -0.2(9) no
C14 C6 C7 C9 0.5(8) no
C6 C7 C9 C11 0.0(8) no
O2 C8 C11 C9 54.3(6) no
O2 C8 C11 C12 -123.5(5) no
C5 C8 C11 C9 -64.1(6) no
C5 C8 C11 C12 118.1(5) no
C7 C9 C11 C8 -178.7(4) no
C7 C9 C11 C12 -0.8(7) no
C8 C11 C12 C14 179.0(4) no
C9 C11 C12 C14 1.1(8) no
C11 C12 C14 C6 -0.6(9) no
